data_1506649
loop_
_publ_author_name
'Takahashi, Toshiaki'
'Takimiya, Kazuo'
'Otsubo, Tetsuo'
'Aso, Yoshio'

_publ_section_title
;
 Synthesis and spectral properties of a highly soluble push-pull type of
 quinoidal thiophenes.
;
_journal_issue 20
_journal_name_full 'Organic letters'
_journal_page_first 4313
_journal_page_last 4316
_journal_paper_doi 10.1021/ol0513037
_journal_volume 7
_journal_year 2005
_chemical_formula_moiety 'C40 H54 N2 O4 S4 '
_chemical_formula_sum 'C40 H54 N2 O4 S4'
_chemical_formula_weight 755.12
_chemical_melting_point 241
_space_group_IT_number 2
_symmetry_cell_setting triclinic
_symmetry_Int_Tables_number 2
_symmetry_space_group_name_Hall '-P 1'
_symmetry_space_group_name_H-M 'P -1'
_cell_angle_alpha 97.01(6)
_cell_angle_beta 98.04(5)
_cell_angle_gamma 98.57(7)
_cell_formula_units_Z 2
_cell_length_a 12.77(1)
_cell_length_b 17.90(2)
_cell_length_c 9.388(5)
_cell_measurement_reflns_used 16
_cell_measurement_temperature 298.1
_cell_measurement_theta_max 8.9
_cell_measurement_theta_min 3.6
_cell_volume 2079(3)
_computing_cell_refinement WinAFC
_computing_data_collection WinAFC
_computing_data_reduction CrystalStructure
_computing_molecular_graphics ORTEP3
_computing_publication_material 'CrystalStructure 3.6.0'
_computing_structure_refinement SHELXL
_computing_structure_solution SAPI91
_diffrn_measured_fraction_theta_full 0.9993
_diffrn_measured_fraction_theta_max 0.9993
_diffrn_measurement_device_type 'Rigaku AFC7R'
_diffrn_measurement_method \w-2\q
_diffrn_radiation_type 'Mo K\a'
_diffrn_radiation_wavelength 0.7107
_diffrn_reflns_av_R_equivalents 0.063
_diffrn_reflns_limit_h_max 16
_diffrn_reflns_limit_h_min -16
_diffrn_reflns_limit_k_max 23
_diffrn_reflns_limit_k_min -23
_diffrn_reflns_limit_l_max 12
_diffrn_reflns_limit_l_min -6
_diffrn_reflns_number 11596
_diffrn_reflns_theta_full 27.50
_diffrn_reflns_theta_max 27.50
_diffrn_standards_decay_% -0.22
_diffrn_standards_interval_count 0
_diffrn_standards_number 3
_exptl_absorpt_coefficient_mu 0.268
_exptl_absorpt_correction_T_max 0.992
_exptl_absorpt_correction_T_min 0.960
_exptl_absorpt_correction_type psi-scans
_exptl_absorpt_process_details '(North, Phillips & Mathews, 1968)'
_exptl_crystal_colour black
_exptl_crystal_density_diffrn 1.206
_exptl_crystal_density_method 'not measured'
_exptl_crystal_description needle
_exptl_crystal_F_000 808.00
_exptl_crystal_size_max 0.50
_exptl_crystal_size_mid 0.08
_exptl_crystal_size_min 0.03
_refine_diff_density_max 0.28
_refine_diff_density_min -0.28
_refine_ls_extinction_coef 0.0000000
_refine_ls_extinction_method SHELXL
_refine_ls_goodness_of_fit_ref 0.817
_refine_ls_hydrogen_treatment refall
_refine_ls_number_parameters 452
_refine_ls_number_reflns 9559
_refine_ls_R_factor_gt 0.0600
_refine_ls_shift/su_max 0.0010
_refine_ls_structure_factor_coef Fsqd
_refine_ls_weighting_details 'w = 1/[\s^2^(Fo^2^)+(0.1300P)^2^+0.0000P] where P=(Fo^2^+2Fc^2^)/3'
_refine_ls_weighting_scheme calc
_refine_ls_wR_factor_ref 0.2810
_reflns_number_gt 2097
_reflns_number_total 9559
_reflns_threshold_expression F^2^>2.0\s(F^2^)
_cod_data_source_file ol0513037si20050607_111621.cif
_cod_data_source_block 5b
_cod_original_cell_volume 2078(2)
_cod_original_formula_sum 'C40 H54 N2 O4 S4 '
_cod_database_code 1506649

loop_
_symmetry_equiv_pos_site_id
_symmetry_equiv_pos_as_xyz
1 +X,+Y,+Z
2 -X,-Y,-Z

loop_
_atom_site_label
_atom_site_type_symbol
_atom_site_fract_x
_atom_site_fract_y
_atom_site_fract_z
_atom_site_U_iso_or_equiv
_atom_site_adp_type
_atom_site_occupancy
_atom_site_symmetry_multiplicity
_atom_site_calc_flag
_atom_site_refinement_flags
S(1) S 0.5928(1) 0.4045(1) 0.5967(2) 0.0546(5) Uani 1.00 1 d .
S(2) S 1.0690(1) 0.4681(1) 0.1626(2) 0.0664(6) Uani 1.00 1 d .
S(3) S 1.0378(2) 0.6201(1) 0.2757(2) 0.0746(7) Uani 1.00 1 d .
S(4) S 0.8460(1) 0.5514(1) 0.4356(2) 0.0549(5) Uani 1.00 1 d .
O(1) O 0.5799(5) 0.7850(3) 0.8334(7) 0.096(2) Uani 1.00 1 d .
O(2) O 0.8248(4) 0.7352(3) 0.9083(6) 0.086(2) Uani 1.00 1 d .
O(3) O 0.7180(4) 0.2500(3) -0.0111(6) 0.084(2) Uani 1.00 1 d .
O(4) O 0.8807(6) 0.2107(4) 0.3836(8) 0.120(2) Uani 1.00 1 d .
N(1) N 0.3768(7) 0.2881(5) 0.7212(9) 0.102(3) Uani 1.00 1 d .
N(2) N 0.3431(5) 0.5126(4) 0.9266(8) 0.086(2) Uani 1.00 1 d .
C(1) C 0.5276(5) 0.4629(4) 0.7027(6) 0.047(2) Uani 1.00 1 d .
C(2) C 0.5762(5) 0.5397(4) 0.7137(7) 0.047(2) Uani 1.00 1 d .
C(3) C 0.6602(5) 0.5506(4) 0.6370(6) 0.048(2) Uani 1.00 1 d .
C(4) C 0.6828(5) 0.4833(4) 0.5628(7) 0.045(2) Uani 1.00 1 d .
C(5) C 0.4410(5) 0.4306(5) 0.7644(7) 0.055(2) Uani 1.00 1 d .
C(6) C 0.4029(6) 0.3522(6) 0.7407(8) 0.065(2) Uani 1.00 1 d .
C(7) C 0.3871(6) 0.4772(5) 0.8542(8) 0.062(2) Uani 1.00 1 d .
C(8) C 0.9947(5) 0.5228(4) 0.2590(7) 0.050(2) Uani 1.00 1 d .
C(9) C 1.1386(7) 0.6146(6) 0.175(1) 0.086(3) Uani 1.00 1 d .
C(10) C 1.1529(6) 0.5472(6) 0.1238(8) 0.082(3) Uani 1.00 1 d .
C(11) C 0.7591(5) 0.4728(4) 0.4707(7) 0.047(2) Uani 1.00 1 d .
C(12) C 0.7808(5) 0.4046(4) 0.3956(7) 0.047(2) Uani 1.00 1 d .
C(13) C 0.8599(5) 0.4154(4) 0.3142(7) 0.050(2) Uani 1.00 1 d .
C(14) C 0.9106(5) 0.4927(4) 0.3233(6) 0.046(2) Uani 1.00 1 d .
C(15) C 0.5554(5) 0.6150(4) 0.7852(7) 0.058(2) Uani 1.00 1 d .
C(16) C 0.6543(5) 0.6718(4) 0.7695(7) 0.053(2) Uani 1.00 1 d .
C(17) C 0.7077(6) 0.6329(4) 0.6492(7) 0.057(2) Uani 1.00 1 d .
C(18) C 0.7352(6) 0.3220(4) 0.3841(7) 0.061(2) Uani 1.00 1 d .
C(19) C 0.7765(5) 0.2855(4) 0.2493(8) 0.057(2) Uani 1.00 1 d .
C(20) C 0.8789(5) 0.3420(4) 0.2369(7) 0.057(2) Uani 1.00 1 d .
C(21) C 0.6273(7) 0.7468(4) 0.7243(8) 0.074(2) Uani 1.00 1 d .
C(22) C 0.7289(6) 0.6871(4) 0.9141(7) 0.068(2) Uani 1.00 1 d .
C(23) C 0.6898(6) 0.2829(4) 0.1198(8) 0.068(2) Uani 1.00 1 d .
C(24) C 0.7988(7) 0.2064(5) 0.264(1) 0.083(2) Uani 1.00 1 d .
C(25) C 0.575(1) 0.8612(8) 0.812(2) 0.186(7) Uani 1.00 1 d .
C(26) C 0.602(3) 0.912(1) 0.925(3) 0.38(2) Uani 1.00 1 d .
C(27) C 0.647(2) 0.918(1) 1.057(3) 0.27(1) Uani 1.00 1 d .
C(28) C 0.677(2) 0.976(1) 1.160(3) 0.38(2) Uani 1.00 1 d .
C(29) C 0.8962(9) 0.7492(7) 1.044(1) 0.147(4) Uani 1.00 1 d .
C(30) C 0.9896(9) 0.808(1) 1.038(2) 0.213(9) Uani 1.00 1 d .
C(31) C 0.997(2) 0.875(1) 1.070(3) 0.33(2) Uani 1.00 1 d .
C(32) C 1.088(2) 0.9313(9) 1.095(2) 0.28(1) Uani 1.00 1 d .
C(33) C 0.6338(8) 0.2428(6) -0.129(1) 0.119(4) Uani 1.00 1 d .
C(34) C 0.661(1) 0.1930(9) -0.258(1) 0.189(7) Uani 1.00 1 d .
C(35) C 0.605(2) 0.145(1) -0.329(4) 0.45(3) Uani 1.00 1 d .
C(36) C 0.627(2) 0.091(1) -0.438(2) 0.33(1) Uani 1.00 1 d .
C(37) C 0.925(2) 0.1461(9) 0.394(2) 0.210(8) Uani 1.00 1 d .
C(38) C 1.098(3) 0.134(3) 0.478(4) 0.48(3) Uani 1.00 1 d .
C(39) C 1.032(2) 0.165(2) 0.488(3) 0.32(2) Uani 1.00 1 d .
C(40) C 1.162(2) 0.106(2) 0.458(3) 0.37(2) Uani 1.00 1 d .
H(1) H 1.1813 0.6583 0.1571 0.103 Uiso 1.00 1 c R
H(2) H 1.2065 0.5407 0.0679 0.098 Uiso 1.00 1 c R
H(3) H 0.5495 0.6135 0.8867 0.070 Uiso 1.00 1 c R
H(4) H 0.4902 0.6282 0.7361 0.070 Uiso 1.00 1 c R
H(5) H 0.6906 0.6522 0.5581 0.069 Uiso 1.00 1 c R
H(6) H 0.7851 0.6408 0.6771 0.069 Uiso 1.00 1 c R
H(7) H 0.6574 0.3139 0.3696 0.073 Uiso 1.00 1 c R
H(8) H 0.7612 0.3012 0.4705 0.073 Uiso 1.00 1 c R
H(9) H 0.9432 0.3266 0.2840 0.069 Uiso 1.00 1 c R
H(10) H 0.8851 0.3457 0.1361 0.069 Uiso 1.00 1 c R
H(11) H 0.6922 0.7790 0.7105 0.089 Uiso 1.00 1 c R
H(12) H 0.5781 0.7365 0.6330 0.089 Uiso 1.00 1 c R
H(13) H 0.6932 0.7104 0.9883 0.082 Uiso 1.00 1 c R
H(14) H 0.7450 0.6390 0.9414 0.082 Uiso 1.00 1 c R
H(15) H 0.6235 0.2535 0.1362 0.081 Uiso 1.00 1 c R
H(16) H 0.6773 0.3344 0.1107 0.081 Uiso 1.00 1 c R
H(17) H 0.7342 0.1740 0.2782 0.099 Uiso 1.00 1 c R
H(18) H 0.8212 0.1843 0.1757 0.099 Uiso 1.00 1 c R
H(19) H 0.6208 0.8743 0.7414 0.223 Uiso 1.00 1 c R
H(20) H 0.5020 0.8635 0.7690 0.223 Uiso 1.00 1 c R
H(21) H 0.6450 0.9532 0.8890 0.454 Uiso 1.00 1 c R
H(22) H 0.5349 0.9303 0.9346 0.454 Uiso 1.00 1 c R
H(23) H 0.7118 0.8968 1.0503 0.320 Uiso 1.00 1 c R
H(24) H 0.6006 0.8819 1.0981 0.320 Uiso 1.00 1 c R
H(25) H 0.7487 1.0000 1.1566 0.461 Uiso 1.00 1 c R
H(26) H 0.6739 0.9591 1.2528 0.461 Uiso 1.00 1 c R
H(27) H 0.6294 1.0129 1.1480 0.461 Uiso 1.00 1 c R
H(28) H 0.9204 0.7023 1.0651 0.176 Uiso 1.00 1 c R
H(29) H 0.8587 0.7667 1.1216 0.176 Uiso 1.00 1 c R
H(30) H 1.0500 0.7935 1.0973 0.255 Uiso 1.00 1 c R
H(31) H 1.0031 0.8001 0.9386 0.255 Uiso 1.00 1 c R
H(32) H 0.9648 0.8813 1.1579 0.396 Uiso 1.00 1 c R
H(33) H 0.9482 0.8906 0.9949 0.396 Uiso 1.00 1 c R
H(34) H 1.1156 0.9413 1.1976 0.338 Uiso 1.00 1 c R
H(35) H 1.0693 0.9772 1.0631 0.338 Uiso 1.00 1 c R
H(36) H 1.1412 0.9141 1.0431 0.338 Uiso 1.00 1 c R
H(37) H 0.6255 0.2927 -0.1542 0.143 Uiso 1.00 1 c R
H(38) H 0.5670 0.2195 -0.1026 0.143 Uiso 1.00 1 c R
H(39) H 0.6865 0.2278 -0.3216 0.227 Uiso 1.00 1 c R
H(40) H 0.7226 0.1714 -0.2193 0.227 Uiso 1.00 1 c R
H(41) H 0.5490 0.1685 -0.3778 0.540 Uiso 1.00 1 c R
H(42) H 0.5713 0.1150 -0.2635 0.540 Uiso 1.00 1 c R
H(43) H 0.6339 0.1139 -0.5241 0.398 Uiso 1.00 1 c R
H(44) H 0.5693 0.0482 -0.4593 0.398 Uiso 1.00 1 c R
H(45) H 0.6926 0.0740 -0.4043 0.398 Uiso 1.00 1 c R
H(46) H 0.9326 0.1232 0.2973 0.252 Uiso 1.00 1 c R
H(47) H 0.8776 0.1094 0.4335 0.252 Uiso 1.00 1 c R
H(48) H 1.1351 0.1576 0.5741 0.577 Uiso 1.00 1 c R
H(49) H 1.0565 0.0873 0.4982 0.577 Uiso 1.00 1 c R
H(50) H 1.0594 0.2175 0.4820 0.385 Uiso 1.00 1 c R
H(51) H 1.0179 0.1637 0.5872 0.385 Uiso 1.00 1 c R
H(52) H 1.1383 0.0664 0.3770 0.445 Uiso 1.00 1 c R
H(53) H 1.1869 0.0845 0.5427 0.445 Uiso 1.00 1 c R
H(54) H 1.2189 0.1423 0.4370 0.445 Uiso 1.00 1 c R

loop_
_atom_site_aniso_label
_atom_site_aniso_U_11
_atom_site_aniso_U_22
_atom_site_aniso_U_33
_atom_site_aniso_U_12
_atom_site_aniso_U_13
_atom_site_aniso_U_23
S(1) 0.048(1) 0.071(1) 0.047(1) 0.008(1) 0.0172(9) 0.0084(9)
S(2) 0.046(1) 0.107(2) 0.052(1) 0.020(1) 0.0181(9) 0.014(1)
S(3) 0.068(1) 0.086(2) 0.072(1) 0.002(1) 0.025(1) 0.018(1)
S(4) 0.049(1) 0.071(1) 0.047(1) 0.007(1) 0.0164(9) 0.009(1)
O(1) 0.114(5) 0.071(4) 0.117(5) 0.031(4) 0.047(4) 0.012(4)
O(2) 0.064(3) 0.105(4) 0.078(4) -0.011(3) 0.009(3) 0.001(3)
O(3) 0.087(4) 0.102(4) 0.057(4) 0.008(3) 0.014(3) -0.008(3)
O(4) 0.151(6) 0.108(5) 0.119(6) 0.062(5) 0.018(5) 0.047(4)
N(1) 0.111(6) 0.092(6) 0.103(6) -0.002(5) 0.033(5) 0.021(5)
N(2) 0.067(5) 0.126(6) 0.074(5) 0.023(4) 0.031(4) 0.017(4)
C(1) 0.044(4) 0.067(5) 0.032(4) 0.013(4) 0.011(3) 0.003(3)
C(2) 0.042(4) 0.061(5) 0.038(4) 0.010(4) 0.008(3) 0.006(3)
C(3) 0.042(4) 0.073(6) 0.031(4) 0.011(4) 0.011(3) 0.002(4)
C(4) 0.039(4) 0.063(5) 0.035(4) 0.005(3) 0.011(3) 0.013(3)
C(5) 0.046(4) 0.082(6) 0.038(4) 0.009(4) 0.011(3) 0.009(4)
C(6) 0.060(5) 0.080(7) 0.053(5) 0.001(5) 0.021(4) 0.006(5)
C(7) 0.048(5) 0.094(7) 0.051(5) 0.008(4) 0.019(4) 0.031(5)
C(8) 0.040(4) 0.076(5) 0.039(4) 0.015(4) 0.014(3) 0.011(4)
C(9) 0.064(6) 0.121(8) 0.072(6) -0.011(6) 0.020(5) 0.028(6)
C(10) 0.038(4) 0.161(9) 0.044(5) -0.009(6) 0.015(4) 0.028(6)
C(11) 0.039(4) 0.060(5) 0.043(4) 0.005(3) 0.005(3) 0.021(4)
C(12) 0.045(4) 0.056(5) 0.043(4) 0.016(4) 0.013(3) 0.010(4)
C(13) 0.045(4) 0.066(5) 0.041(4) 0.014(4) 0.008(3) 0.008(4)
C(14) 0.042(4) 0.063(5) 0.035(4) 0.014(4) 0.012(3) 0.007(4)
C(15) 0.050(4) 0.072(5) 0.056(4) 0.016(4) 0.013(4) 0.009(4)
C(16) 0.051(4) 0.066(5) 0.044(4) 0.011(4) 0.020(4) 0.006(4)
C(17) 0.056(4) 0.068(5) 0.050(4) 0.009(4) 0.023(4) 0.006(4)
C(18) 0.062(5) 0.070(6) 0.055(5) 0.014(4) 0.017(4) 0.016(4)
C(19) 0.057(4) 0.063(5) 0.058(5) 0.021(4) 0.021(4) 0.006(4)
C(20) 0.051(4) 0.068(5) 0.055(4) 0.010(4) 0.020(4) 0.011(4)
C(21) 0.086(6) 0.074(6) 0.071(5) 0.032(5) 0.017(5) 0.015(5)
C(22) 0.074(5) 0.080(6) 0.048(5) 0.005(5) 0.010(4) 0.006(4)
C(23) 0.064(5) 0.075(5) 0.064(5) 0.010(4) 0.019(4) 0.002(4)
C(24) 0.095(6) 0.089(7) 0.077(6) 0.037(5) 0.028(5) 0.022(5)
C(25) 0.27(2) 0.12(1) 0.21(2) 0.10(1) 0.13(1) 0.01(1)
C(26) 0.77(7) 0.14(2) 0.20(2) 0.16(3) -0.03(3) -0.04(2)
C(27) 0.37(3) 0.18(2) 0.24(3) 0.04(2) 0.12(2) -0.06(2)
C(28) 0.44(4) 0.17(2) 0.44(4) 0.02(2) -0.09(3) -0.11(2)
C(29) 0.114(9) 0.18(1) 0.111(9) 0.005(9) -0.043(8) -0.007(8)
C(30) 0.080(8) 0.29(2) 0.20(2) -0.07(1) 0.012(9) -0.07(2)
C(31) 0.49(5) 0.11(1) 0.38(3) -0.08(2) 0.22(3) -0.01(2)
C(32) 0.36(3) 0.12(1) 0.31(2) -0.03(2) -0.03(2) 0.01(1)
C(33) 0.110(8) 0.15(1) 0.075(7) -0.026(7) 0.007(6) 0.005(7)
C(34) 0.20(1) 0.23(2) 0.083(8) -0.06(1) 0.029(8) -0.084(9)
C(35) 0.31(3) 0.34(3) 0.60(5) -0.15(2) 0.28(3) -0.34(4)
C(36) 0.43(4) 0.24(2) 0.28(3) -0.03(2) 0.11(2) -0.08(2)
C(37) 0.26(2) 0.22(2) 0.19(2) 0.17(2) 0.01(1) 0.07(1)
C(38) 0.25(4) 0.66(8) 0.51(6) 0.09(4) 0.19(4) -0.19(5)
C(39) 0.40(4) 0.41(3) 0.23(2) 0.34(3) 0.02(2) 0.08(2)
C(40) 0.41(4) 0.38(3) 0.48(4) 0.19(3) 0.33(4) 0.20(3)

loop_
_atom_type_symbol
_atom_type_description
_atom_type_scat_dispersion_real
_atom_type_scat_dispersion_imag
_atom_type_scat_source
C C 0.003 0.002
;
International Tables for Crystallography
(1992, Vol. C, Tables 4.2.6.8 and 6.1.1.4)
;
H H 0.000 0.000
;
International Tables for Crystallography
(1992, Vol. C, Table 6.1.1.4)
;
N N 0.006 0.003
;
International Tables for Crystallography
(1992, Vol. C, Tables 4.2.6.8 and 6.1.1.4)
;
O O 0.011 0.006
;
International Tables for Crystallography
(1992, Vol. C, Tables 4.2.6.8 and 6.1.1.4)
;
S S 0.125 0.123
;
International Tables for Crystallography
(1992, Vol. C, Tables 4.2.6.8 and 6.1.1.4)
;

loop_
_geom_angle_atom_site_label_1
_geom_angle_atom_site_label_2
_geom_angle_atom_site_label_3
_geom_angle
S(1) C(1) C(2) 110.3(5)
C(4) S(1) C(1) 92.4(3)
S(1) C(1) C(5) 119.9(6)
S(1) C(4) C(3) 108.8(5)
S(1) C(4) C(11) 120.9(5)
S(2) C(8) S(3) 114.4(4)
C(10) S(2) C(8) 94.1(4)
S(2) C(8) C(14) 123.8(5)
S(2) C(10) C(9) 118.4(7)
C(9) S(3) C(8) 96.0(4)
S(3) C(8) C(14) 121.7(5)
S(3) C(9) C(10) 117.1(8)
S(4) C(11) C(4) 120.4(5)
S(4) C(11) C(12) 109.8(5)
C(14) S(4) C(11) 92.3(3)
S(4) C(14) C(8) 121.7(5)
S(4) C(14) C(13) 108.6(5)
O(1) C(21) C(16) 109.6(6)
C(25) O(1) C(21) 111.4(9)
O(1) C(25) C(26) 116(1)
O(2) C(22) C(16) 111.8(6)
C(29) O(2) C(22) 112.2(7)
O(2) C(29) C(30) 110(1)
O(3) C(23) C(19) 112.0(6)
C(33) O(3) C(23) 111.5(7)
O(3) C(33) C(34) 108.3(9)
O(4) C(24) C(19) 108.9(6)
C(37) O(4) C(24) 115.6(8)
O(4) C(37) C(39) 110(1)
N(1) C(6) C(5) 176.8(9)
N(2) C(7) C(5) 178.3(9)
C(1) C(2) C(3) 113.9(7)
C(5) C(1) C(2) 129.9(7)
C(1) C(2) C(15) 135.2(6)
C(1) C(5) C(6) 121.9(7)
C(1) C(5) C(7) 121.1(7)
C(2) C(3) C(4) 114.7(6)
C(2) C(3) C(17) 112.1(6)
C(15) C(2) C(3) 110.9(6)
C(2) C(15) C(16) 103.5(6)
C(3) C(4) C(11) 130.3(6)
C(17) C(3) C(4) 133.3(6)
C(3) C(17) C(16) 103.3(6)
C(4) C(11) C(12) 129.8(6)
C(7) C(5) C(6) 117.0(7)
C(8) C(14) C(13) 129.7(6)
C(11) C(12) C(18) 134.4(6)
C(11) C(12) C(13) 114.3(6)
C(18) C(12) C(13) 111.3(6)
C(12) C(13) C(14) 114.9(6)
C(12) C(13) C(20) 112.0(6)
C(12) C(18) C(19) 103.1(6)
C(20) C(13) C(14) 133.0(6)
C(13) C(20) C(19) 102.5(6)
C(15) C(16) C(17) 106.8(5)
C(15) C(16) C(21) 113.6(6)
C(15) C(16) C(22) 107.5(6)
C(21) C(16) C(17) 108.0(6)
C(22) C(16) C(17) 110.7(6)
C(22) C(16) C(21) 110.2(5)
C(18) C(19) C(20) 104.7(5)
C(18) C(19) C(23) 106.6(6)
C(18) C(19) C(24) 112.1(7)
C(23) C(19) C(20) 110.4(6)
C(24) C(19) C(20) 112.6(6)
C(24) C(19) C(23) 110.2(6)
C(25) C(26) C(27) 138(2)
C(26) C(27) C(28) 132(2)
C(29) C(30) C(31) 126(1)
C(30) C(31) C(32) 129(2)
C(33) C(34) C(35) 125(2)
C(34) C(35) C(36) 129(2)
C(37) C(39) C(38) 125(2)
C(40) C(38) C(39) 174(4)
S(2) C(10) H(2) 120.8164
S(3) C(9) H(1) 121.4737
O(1) C(21) H(11) 109.7409
O(1) C(21) H(12) 109.7448
O(1) C(25) H(19) 108.1148
O(1) C(25) H(20) 108.1166
O(2) C(22) H(13) 109.2534
O(2) C(22) H(14) 109.2482
O(2) C(29) H(28) 109.6546
O(2) C(29) H(29) 109.6583
O(3) C(23) H(15) 109.2101
O(3) C(23) H(16) 109.2123
O(3) C(33) H(37) 110.0448
O(3) C(33) H(38) 110.0443
O(4) C(24) H(17) 109.9061
O(4) C(24) H(18) 109.9028
O(4) C(37) H(46) 109.5750
O(4) C(37) H(47) 109.5841
C(2) C(15) H(3) 111.0499
C(2) C(15) H(4) 111.0458
C(3) C(17) H(5) 111.0996
C(3) C(17) H(6) 111.0928
H(1) C(9) C(10) 121.4550
C(9) C(10) H(2) 120.8170
C(12) C(18) H(7) 111.1291
C(12) C(18) H(8) 111.1301
C(13) C(20) H(9) 111.2796
C(13) C(20) H(10) 111.2814
H(3) C(15) C(16) 111.0560
H(4) C(15) C(16) 111.0619
H(4) C(15) H(3) 109.0252
C(16) C(17) H(5) 111.0899
C(16) C(17) H(6) 111.0901
C(16) C(21) H(11) 109.7453
C(16) C(21) H(12) 109.7350
C(16) C(22) H(13) 109.2559
C(16) C(22) H(14) 109.2482
H(6) C(17) H(5) 109.0528
H(7) C(18) C(19) 111.1348
H(8) C(18) C(19) 111.1333
H(8) C(18) H(7) 109.0894
C(19) C(20) H(9) 111.2773
C(19) C(20) H(10) 111.2745
C(19) C(23) H(15) 109.2098
C(19) C(23) H(16) 109.2128
C(19) C(24) H(17) 109.8968
C(19) C(24) H(18) 109.8995
H(10) C(20) H(9) 109.1694
H(12) C(21) H(11) 108.2122
H(14) C(22) H(13) 107.9266
H(16) C(23) H(15) 107.9100
H(18) C(24) H(17) 108.3057
H(19) C(25) C(26) 108.1212
H(20) C(25) C(26) 108.1213
C(25) C(26) H(21) 102.4079
C(25) C(26) H(22) 102.4131
H(20) C(25) H(19) 107.3030
H(21) C(26) C(27) 102.4095
H(22) C(26) C(27) 102.4098
C(26) C(27) H(23) 104.0605
C(26) C(27) H(24) 104.0619
H(22) C(26) H(21) 104.8810
H(23) C(27) C(28) 104.0503
H(24) C(27) C(28) 104.0520
C(27) C(28) H(25) 109.4708
C(27) C(28) H(26) 109.4717
C(27) C(28) H(27) 109.4718
H(24) C(27) H(23) 105.4821
H(26) C(28) H(25) 109.4798
H(27) C(28) H(25) 109.4638
H(27) C(28) H(26) 109.4695
H(28) C(29) C(30) 109.6527
H(29) C(29) C(30) 109.6538
C(29) C(30) H(30) 105.7281
C(29) C(30) H(31) 105.7264
H(29) C(29) H(28) 108.1626
H(30) C(30) C(31) 105.7225
H(31) C(30) C(31) 105.7253
C(30) C(31) H(32) 105.0311
C(30) C(31) H(33) 105.0281
H(31) C(30) H(30) 106.1603
H(32) C(31) C(32) 105.0228
H(33) C(31) C(32) 105.0208
C(31) C(32) H(34) 109.4745
C(31) C(32) H(35) 109.4692
C(31) C(32) H(36) 109.4673
H(33) C(31) H(32) 105.8708
H(35) C(32) H(34) 109.4722
H(36) C(32) H(34) 109.4689
H(36) C(32) H(35) 109.4752
H(37) C(33) C(34) 110.0526
H(38) C(33) C(34) 110.0431
C(33) C(34) H(39) 105.9046
C(33) C(34) H(40) 105.9126
H(38) C(33) H(37) 108.4022
H(39) C(34) C(35) 105.9060
H(40) C(34) C(35) 105.9135
C(34) C(35) H(42) 105.0311
C(34) C(35) H(41) 105.0378
H(40) C(34) H(39) 106.2370
H(42) C(35) C(36) 105.0382
H(41) C(35) C(36) 105.0452
C(35) C(36) H(43) 109.4669
C(35) C(36) H(44) 109.4673
C(35) C(36) H(45) 109.4721
H(42) C(35) H(41) 105.8721
H(44) C(36) H(43) 109.4644
H(45) C(36) H(43) 109.4775
H(45) C(36) H(44) 109.4792
H(46) C(37) C(39) 109.5779
H(47) C(37) C(39) 109.5873
C(37) C(39) H(50) 106.0143
C(37) C(39) H(51) 106.0098
H(47) C(37) H(46) 108.1275
H(49) C(38) C(39) 91.8482
C(38) C(39) H(50) 106.0151
C(38) C(39) H(51) 106.0118
H(48) C(38) C(39) 91.8543
H(49) C(38) C(40) 91.8422
H(48) C(38) C(40) 91.8501
C(38) C(40) H(52) 109.4717
C(38) C(40) H(53) 109.4770
C(38) C(40) H(54) 109.4608
H(49) C(38) H(48) 102.9421
H(51) C(39) H(50) 106.2902
H(53) C(40) H(52) 109.4799
H(54) C(40) H(52) 109.4700
H(54) C(40) H(53) 109.4680

loop_
_geom_bond_atom_site_label_1
_geom_bond_atom_site_label_2
_geom_bond_distance
S(1) C(1) 1.736(7)
S(1) C(4) 1.773(7)
S(2) C(8) 1.725(7)
S(2) C(10) 1.75(1)
S(3) C(8) 1.727(7)
S(3) C(9) 1.71(1)
S(4) C(11) 1.752(7)
S(4) C(14) 1.768(7)
O(1) C(21) 1.42(1)
O(1) C(25) 1.41(2)
O(2) C(22) 1.400(9)
O(2) C(29) 1.43(1)
O(3) C(23) 1.413(9)
O(3) C(33) 1.41(1)
O(4) C(24) 1.41(1)
O(4) C(37) 1.37(2)
N(1) C(6) 1.13(1)
N(2) C(7) 1.13(1)
C(1) C(2) 1.41(1)
C(1) C(5) 1.40(1)
C(2) C(3) 1.377(9)
C(2) C(15) 1.51(1)
C(3) C(4) 1.40(1)
C(3) C(17) 1.49(1)
C(4) C(11) 1.41(1)
C(5) C(6) 1.40(1)
C(5) C(7) 1.43(1)
C(8) C(14) 1.378(9)
C(9) C(10) 1.29(2)
C(11) C(12) 1.42(1)
C(12) C(13) 1.36(1)
C(12) C(18) 1.49(1)
C(13) C(14) 1.42(1)
C(13) C(20) 1.49(1)
C(15) C(16) 1.535(9)
C(16) C(17) 1.55(1)
C(16) C(21) 1.53(1)
C(16) C(22) 1.515(9)
C(18) C(19) 1.55(1)
C(19) C(18) 1.55(1)
C(19) C(20) 1.557(9)
C(19) C(23) 1.52(1)
C(19) C(24) 1.50(1)
C(20) C(19) 1.557(9)
C(23) O(3) 1.413(9)
C(23) C(19) 1.52(1)
C(24) C(19) 1.50(1)
C(25) C(26) 1.28(3)
C(26) C(27) 1.28(3)
C(27) C(28) 1.31(3)
C(29) C(30) 1.48(2)
C(30) C(31) 1.19(3)
C(31) C(32) 1.39(3)
C(33) O(3) 1.41(1)
C(33) C(34) 1.52(2)
C(34) C(35) 1.12(3)
C(35) C(36) 1.40(4)
C(37) C(39) 1.49(3)
C(38) C(39) 1.08(5)
C(38) C(40) 1.04(5)
C(9) H(1) 0.9299
C(10) H(2) 0.9300
C(15) H(3) 0.9700
C(15) H(4) 0.9700
C(17) H(5) 0.9700
C(17) H(6) 0.9700
C(18) H(7) 0.9700
C(18) H(8) 0.9700
C(20) H(9) 0.9700
C(20) H(10) 0.9700
C(21) H(11) 0.9699
C(21) H(12) 0.9700
C(22) H(13) 0.9699
C(22) H(14) 0.9701
C(23) H(15) 0.9699
C(23) H(16) 0.9700
C(24) H(17) 0.9700
C(24) H(18) 0.9701
C(25) H(19) 0.9700
C(25) H(20) 0.9700
C(26) H(21) 0.9700
C(26) H(22) 0.9700
C(27) H(23) 0.9700
C(27) H(24) 0.9700
C(28) H(25) 0.9600
C(28) H(26) 0.9600
C(28) H(27) 0.9601
C(29) H(28) 0.9700
C(29) H(29) 0.9700
C(30) H(30) 0.9700
C(30) H(31) 0.9699
C(31) H(32) 0.9699
C(31) H(33) 0.9700
C(32) H(34) 0.9600
C(32) H(35) 0.9599
C(32) H(36) 0.9600
C(33) H(37) 0.9699
C(33) H(38) 0.9700
C(34) H(39) 0.9700
C(34) H(40) 0.9700
C(35) H(41) 0.9700
C(35) H(42) 0.9700
C(36) H(43) 0.9601
C(36) H(44) 0.9599
C(36) H(45) 0.9599
C(37) H(46) 0.9700
C(37) H(47) 0.9699
C(38) H(48) 0.9700
C(38) H(49) 0.9701
C(39) H(50) 0.9701
C(39) H(51) 0.9700
C(40) H(52) 0.9600
C(40) H(53) 0.9599
C(40) H(54) 0.9601

loop_
_geom_contact_atom_site_label_1
_geom_contact_atom_site_label_2
_geom_contact_distance
_geom_contact_site_symmetry_2
S(1) N(1) 3.618(9) .
S(1) C(2) 2.586(8) .
S(1) C(3) 2.593(8) .
S(1) C(5) 2.721(7) .
S(1) C(6) 3.021(8) .
S(1) C(11) 2.773(7) .
S(1) C(12) 3.255(7) .
S(1) C(18) 3.251(8) .
S(2) S(3) 2.902(3) .
S(2) C(9) 2.62(1) .
S(2) C(13) 3.269(7) .
S(2) C(14) 2.742(7) .
S(2) C(20) 3.271(7) .
S(3) S(4) 3.216(3) .
S(3) C(10) 2.570(9) .
S(3) C(14) 2.717(7) .
S(4) C(3) 3.234(7) .
S(4) C(4) 2.748(7) .
S(4) C(7) 3.669(7) 66602
S(4) C(8) 2.753(7) .
S(4) C(12) 2.600(7) .
S(4) C(13) 2.601(7) .
S(4) C(17) 3.211(8) .
O(1) O(2) 3.381(8) .
O(1) C(15) 2.984(9) .
O(1) C(16) 2.41(1) .
O(1) C(22) 2.86(1) .
O(1) C(23) 3.583(9) 66602
O(1) C(26) 2.30(2) .
O(1) C(27) 2.92(2) .
O(2) C(16) 2.416(7) .
O(2) C(17) 2.930(8) .
O(2) C(21) 2.90(1) .
O(2) C(30) 2.38(1) .
O(2) C(31) 3.15(2) .
O(3) C(19) 2.430(8) .
O(3) C(20) 3.012(8) .
O(3) C(24) 2.88(1) .
O(3) C(34) 2.38(1) .
O(3) C(35) 3.34(3) .
O(4) C(18) 2.92(1) .
O(4) C(19) 2.37(1) .
O(4) C(20) 2.87(1) .
O(4) C(38) 3.33(4) .
O(4) C(39) 2.35(3) .
N(1) C(1) 3.46(1) .
N(1) C(5) 2.53(1) .
N(1) C(7) 3.44(1) .
N(1) C(33) 3.63(1) 55601
N(2) C(1) 3.51(1) .
N(2) C(1) 3.583(9) 66702
N(2) C(2) 3.67(1) 66702
N(2) C(5) 2.56(1) .
N(2) C(5) 3.641(9) 66702
N(2) C(6) 3.42(1) .
N(2) C(10) 3.34(1) 45601
N(2) C(13) 3.68(1) 66602
N(2) C(15) 3.55(1) .
C(1) N(2) 3.583(9) 66702
C(1) C(3) 2.334(9) .
C(1) C(3) 3.672(8) 66602
C(1) C(4) 2.532(9) .
C(1) C(6) 2.45(1) .
C(1) C(7) 2.46(1) .
C(1) C(15) 2.69(1) .
C(1) C(17) 3.66(1) .
C(2) N(2) 3.67(1) 66702
C(2) C(4) 2.34(1) .
C(2) C(5) 2.54(1) .
C(2) C(7) 3.04(1) .
C(2) C(16) 2.39(1) .
C(2) C(17) 2.38(1) .
C(2) C(21) 3.65(1) .
C(2) C(22) 3.245(9) .
C(3) C(1) 3.672(8) 66602
C(3) C(5) 3.69(1) .
C(3) C(11) 2.55(1) .
C(3) C(15) 2.38(1) .
C(3) C(16) 2.38(1) .
C(3) C(21) 3.61(1) .
C(3) C(22) 3.268(9) .
C(4) C(12) 2.56(1) .
C(4) C(13) 3.69(1) .
C(4) C(15) 3.67(1) .
C(4) C(17) 2.66(1) .
C(4) C(18) 3.36(1) .
C(5) N(2) 3.641(9) 66702
C(5) C(15) 3.38(1) .
C(6) C(7) 2.41(1) .
C(7) S(4) 3.669(7) 66602
C(7) C(7) 3.61(1) 66702
C(7) C(11) 3.63(1) 66602
C(7) C(15) 3.21(1) .
C(8) C(9) 2.56(1) .
C(8) C(10) 2.54(1) .
C(8) C(12) 3.675(9) .
C(8) C(13) 2.54(1) .
C(8) C(20) 3.321(9) .
C(10) N(2) 3.34(1) 65401
C(11) C(7) 3.63(1) 66602
C(11) C(13) 2.33(1) .
C(11) C(14) 2.539(9) .
C(11) C(17) 3.34(1) .
C(11) C(18) 2.68(1) .
C(11) C(20) 3.66(1) .
C(12) C(14) 2.344(9) .
C(12) C(19) 2.38(1) .
C(12) C(20) 2.36(1) .
C(12) C(23) 3.135(9) .
C(12) C(24) 3.66(1) .
C(13) N(2) 3.68(1) 66602
C(13) C(18) 2.35(1) .
C(13) C(19) 2.38(1) .
C(13) C(23) 3.159(9) .
C(13) C(24) 3.67(1) .
C(14) C(18) 3.66(1) .
C(14) C(20) 2.675(9) .
C(15) C(17) 2.47(1) .
C(15) C(21) 2.56(1) .
C(15) C(22) 2.460(9) .
C(16) C(25) 3.67(2) .
C(17) C(21) 2.49(1) .
C(17) C(22) 2.519(9) .
C(18) C(20) 2.46(1) .
C(18) C(23) 2.457(9) .
C(18) C(24) 2.53(1) .
C(19) O(3) 2.430(8) .
C(19) O(4) 2.37(1) .
C(19) C(12) 2.38(1) .
C(19) C(13) 2.38(1) .
C(19) C(33) 3.69(1) .
C(19) C(37) 3.63(2) .
C(20) O(3) 3.012(8) .
C(20) C(23) 2.525(9) .
C(20) C(24) 2.55(1) .
C(21) C(22) 2.50(1) .
C(21) C(25) 2.34(2) .
C(21) C(26) 3.39(2) .
C(22) C(29) 2.35(1) .
C(22) C(30) 3.64(1) .
C(23) O(1) 3.583(9) 66602
C(23) C(24) 2.48(1) .
C(23) C(33) 2.33(1) .
C(23) C(34) 3.65(1) .
C(24) O(3) 2.88(1) .
C(24) C(37) 2.35(2) .
C(24) C(39) 3.63(3) .
C(25) C(27) 2.39(3) .
C(25) C(28) 3.61(3) .
C(26) C(28) 2.36(3) .
C(29) C(31) 2.39(2) .
C(30) C(32) 2.33(2) .
C(33) N(1) 3.63(1) 55401
C(33) C(19) 3.69(1) .
C(33) C(35) 2.36(3) .
C(34) O(3) 2.38(1) .
C(34) C(36) 2.28(2) .
C(35) O(3) 3.34(3) .
C(37) C(19) 3.63(2) .
C(37) C(38) 2.29(4) .
C(37) C(40) 3.20(4) .
C(39) C(40) 2.12(4) .
S(1) H(4) 3.1091 66602
S(1) H(5) 3.6483 66602
S(1) H(7) 2.8112 .
S(1) H(8) 3.2879 .
S(1) H(12) 3.3900 66602
S(1) H(37) 3.2806 55601
S(1) H(39) 3.6722 55601
S(2) H(1) 3.5004 .
S(2) H(2) 2.3664 .
S(2) H(9) 3.2095 .
S(2) H(10) 2.9239 .
S(3) H(1) 2.3347 .
S(3) H(2) 3.4458 .
S(3) H(28) 2.9774 55401
S(3) H(30) 3.6973 55401
S(4) H(5) 3.1162 .
S(4) H(6) 2.8789 .
O(1) H(3) 3.1464 .
O(1) H(4) 2.8537 .
O(1) H(7) 3.4516 66602
O(1) H(11) 1.9686 .
O(1) H(12) 1.9687 .
O(1) H(13) 2.5398 .
O(1) H(15) 2.6506 66602
O(1) H(19) 1.9470 .
O(1) H(20) 1.9470 .
O(1) H(21) 2.9625 .
O(1) H(22) 2.8278 .
O(1) H(23) 2.8337 .
O(1) H(24) 2.8082 .
O(1) H(38) 3.3535 66602
O(2) H(5) 3.5251 .
O(2) H(6) 2.5227 .
O(2) H(11) 2.6078 .
O(2) H(13) 1.9486 .
O(2) H(14) 1.9487 .
O(2) H(23) 3.6158 .
O(2) H(28) 1.9809 .
O(2) H(29) 1.9810 .
O(2) H(30) 3.1199 .
O(2) H(31) 2.3584 .
O(2) H(32) 3.3873 .
O(2) H(33) 2.9439 .
O(3) H(9) 3.6736 .
O(3) H(10) 2.6279 .
O(3) H(15) 1.9596 .
O(3) H(16) 1.9597 .
O(3) H(17) 3.1770 .
O(3) H(18) 2.5514 .
O(3) H(37) 1.9660 .
O(3) H(38) 1.9660 .
O(3) H(39) 2.8568 .
O(3) H(40) 2.2779 .
O(3) H(42) 3.3130 .
O(4) H(7) 3.6176 .
O(4) H(8) 2.5263 .
O(4) H(9) 2.4519 .
O(4) H(10) 3.5522 .
O(4) H(17) 1.9658 .
O(4) H(18) 1.9658 .
O(4) H(43) 3.6311 55601
O(4) H(46) 1.9225 .
O(4) H(47) 1.9226 .
O(4) H(49) 3.5288 .
O(4) H(50) 2.3185 .
O(4) H(51) 2.7062 .
N(1) H(5) 3.0148 66602
N(1) H(12) 3.4402 66602
N(1) H(13) 2.9852 66702
N(1) H(24) 3.6889 66702
N(1) H(29) 3.5922 66702
N(1) H(37) 3.2118 55601
N(1) H(38) 3.2246 55601
N(1) H(41) 3.4302 55601
N(1) H(48) 3.5727 45501
N(1) H(54) 3.6364 45501
N(2) H(2) 2.4091 45601
N(2) H(3) 3.0611 .
N(2) H(3) 3.3563 66702
N(2) H(4) 3.4196 .
N(2) H(14) 3.2350 66702
N(2) H(16) 2.8486 66602
C(1) H(3) 2.9723 .
C(1) H(4) 3.0539 .
C(1) H(5) 3.6266 66602
C(2) H(3) 2.0644 .
C(2) H(4) 2.0644 .
C(2) H(5) 2.9590 .
C(2) H(6) 3.0776 .
C(2) H(12) 3.6892 .
C(2) H(14) 3.0027 .
C(3) H(3) 3.0851 .
C(3) H(4) 2.9434 .
C(3) H(5) 2.0511 .
C(3) H(6) 2.0510 .
C(3) H(12) 3.6390 .
C(3) H(14) 3.0599 .
C(4) H(4) 3.5103 66602
C(4) H(5) 3.0151 .
C(4) H(6) 2.9284 .
C(4) H(7) 3.2851 .
C(4) H(8) 3.5925 .
C(5) H(3) 3.3523 .
C(5) H(3) 3.4516 66702
C(5) H(4) 3.5487 .
C(5) H(5) 3.3060 66602
C(6) H(3) 3.4285 66702
C(6) H(5) 2.8780 66602
C(6) H(13) 3.2241 66702
C(6) H(37) 3.2492 55601
C(6) H(38) 3.6969 55601
C(7) H(2) 3.4865 45601
C(7) H(3) 2.9116 .
C(7) H(3) 3.1649 66702
C(7) H(4) 3.2168 .
C(7) H(14) 3.4187 66702
C(7) H(16) 3.5761 66602
C(8) H(1) 3.4577 .
C(8) H(2) 3.4453 .
C(8) H(9) 3.5178 .
C(8) H(10) 3.2670 .
C(9) H(2) 1.9399 .
C(9) H(28) 3.4913 55401
C(9) H(30) 3.6723 55401
C(10) H(1) 1.9457 .
C(11) H(4) 3.5878 66602
C(11) H(5) 3.4836 .
C(11) H(6) 3.3173 .
C(11) H(7) 2.9286 .
C(11) H(8) 3.0760 .
C(12) H(4) 3.4443 66602
C(12) H(7) 2.0517 .
C(12) H(8) 2.0517 .
C(12) H(9) 2.9089 .
C(12) H(10) 3.0856 .
C(12) H(15) 3.5622 .
C(12) H(16) 2.8591 .
C(13) H(7) 3.0764 .
C(13) H(8) 2.8984 .
C(13) H(9) 2.0539 .
C(13) H(10) 2.0540 .
C(13) H(16) 2.8743 .
C(14) H(9) 3.0491 .
C(14) H(10) 2.9290 .
C(15) H(5) 3.0001 .
C(15) H(6) 3.2221 .
C(15) H(7) 3.3902 66602
C(15) H(11) 3.3875 .
C(15) H(12) 2.7462 .
C(15) H(13) 2.6488 .
C(15) H(14) 2.5962 .
C(15) H(15) 3.5998 66602
C(15) H(16) 3.4649 66602
C(16) H(3) 2.0895 .
C(16) H(4) 2.0896 .
C(16) H(5) 2.1012 .
C(16) H(6) 2.1012 .
C(16) H(11) 2.0680 .
C(16) H(12) 2.0680 .
C(16) H(13) 2.0511 .
C(16) H(14) 2.0511 .
C(17) H(3) 3.2266 .
C(17) H(4) 2.9950 .
C(17) H(11) 2.6517 .
C(17) H(12) 2.6681 .
C(17) H(13) 3.3550 .
C(17) H(14) 2.7040 .
C(18) H(4) 3.2329 66602
C(18) H(9) 2.9314 .
C(18) H(10) 3.2416 .
C(18) H(15) 2.6093 .
C(18) H(16) 2.6150 .
C(18) H(17) 2.7101 .
C(18) H(18) 3.3668 .
C(18) H(39) 3.4882 55601
C(19) H(7) 2.1014 .
C(19) H(8) 2.1014 .
C(19) H(9) 2.1125 .
C(19) H(10) 2.1125 .
C(19) H(15) 2.0516 .
C(19) H(16) 2.0517 .
C(19) H(17) 2.0484 .
C(19) H(18) 2.0485 .
C(20) H(7) 3.2431 .
C(20) H(8) 2.9298 .
C(20) H(15) 3.3577 .
C(20) H(16) 2.6557 .
C(20) H(17) 3.3811 .
C(20) H(18) 2.7765 .
C(21) H(3) 3.1005 .
C(21) H(4) 2.5669 .
C(21) H(5) 2.4650 .
C(21) H(6) 3.0065 .
C(21) H(7) 3.5878 66602
C(21) H(13) 2.6922 .
C(21) H(14) 3.3329 .
C(21) H(15) 3.6252 66602
C(21) H(19) 2.2832 .
C(21) H(20) 2.8414 .
C(22) H(3) 2.4288 .
C(22) H(4) 3.2223 .
C(22) H(5) 3.2779 .
C(22) H(6) 2.5149 .
C(22) H(11) 2.7072 .
C(22) H(12) 3.3339 .
C(22) H(28) 2.6072 .
C(22) H(29) 2.5080 .
C(23) H(4) 3.3279 66602
C(23) H(7) 2.4494 .
C(23) H(8) 3.2536 .
C(23) H(9) 3.3195 .
C(23) H(10) 2.5543 .
C(23) H(17) 2.6709 .
C(23) H(18) 2.6589 .
C(23) H(20) 3.6639 66602
C(23) H(37) 2.6239 .
C(23) H(38) 2.4662 .
C(23) H(40) 3.6559 .
C(24) H(7) 3.0040 .
C(24) H(8) 2.5650 .
C(24) H(9) 2.5868 .
C(24) H(10) 3.0258 .
C(24) H(15) 2.6865 .
C(24) H(16) 3.3112 .
C(24) H(25) 3.6441 54401
C(24) H(43) 3.4756 55601
C(24) H(46) 2.4401 .
C(24) H(47) 2.7035 .
C(24) H(50) 3.6202 .
C(25) H(11) 2.4553 .
C(25) H(12) 2.6331 .
C(25) H(15) 3.1478 66602
C(25) H(21) 1.7676 .
C(25) H(22) 1.7676 .
C(25) H(23) 2.5886 .
C(25) H(24) 2.6355 .
C(25) H(43) 3.6380 66502
C(26) H(11) 3.3719 .
C(26) H(19) 1.8341 .
C(26) H(20) 1.8341 .
C(26) H(23) 1.7798 .
C(26) H(24) 1.7797 .
C(26) H(25) 2.8044 .
C(26) H(26) 3.0630 .
C(26) H(27) 2.5386 .
C(26) H(38) 3.6688 66602
C(27) H(19) 2.9275 .
C(27) H(20) 3.0164 .
C(27) H(21) 1.7602 .
C(27) H(22) 1.7601 .
C(27) H(25) 1.8603 .
C(27) H(26) 1.8603 .
C(27) H(27) 1.8604 .
C(27) H(38) 3.5104 66602
C(27) H(42) 3.6328 66602
C(28) H(17) 3.5103 56601
C(28) H(21) 2.4966 .
C(28) H(22) 2.5514 .
C(28) H(23) 1.8054 .
C(28) H(24) 1.8054 .
C(28) H(42) 3.6530 66602
C(28) H(47) 3.6970 56601
C(29) H(13) 2.5440 .
C(29) H(14) 2.5364 .
C(29) H(30) 1.9751 .
C(29) H(31) 1.9750 .
C(29) H(32) 2.4504 .
C(29) H(33) 2.6319 .
C(30) H(28) 2.0219 .
C(30) H(29) 2.0219 .
C(30) H(32) 1.7223 .
C(30) H(33) 1.7223 .
C(30) H(34) 2.8035 .
C(30) H(35) 3.0223 .
C(30) H(36) 2.4969 .
C(31) H(23) 3.6996 .
C(31) H(28) 3.0937 .
C(31) H(29) 2.5594 .
C(31) H(30) 1.7302 .
C(31) H(31) 1.7302 .
C(31) H(34) 1.9353 .
C(31) H(35) 1.9351 .
C(31) H(36) 1.9352 .
C(32) H(30) 2.4438 .
C(32) H(31) 2.6098 .
C(32) H(32) 1.8904 .
C(32) H(33) 1.8904 .
C(32) H(52) 3.2783 56601
C(33) H(15) 2.4957 .
C(33) H(16) 2.5565 .
C(33) H(24) 3.5255 66602
C(33) H(39) 2.0187 .
C(33) H(40) 2.0188 .
C(33) H(41) 2.5503 .
C(33) H(42) 2.4362 .
C(34) H(8) 3.6455 55401
C(34) H(37) 2.0685 .
C(34) H(38) 2.0684 .
C(34) H(41) 1.6597 .
C(34) H(42) 1.6596 .
C(34) H(43) 2.6702 .
C(34) H(44) 2.9925 .
C(34) H(45) 2.5082 .
C(35) H(24) 3.6477 66602
C(35) H(37) 2.8965 .
C(35) H(38) 2.5185 .
C(35) H(39) 1.6692 .
C(35) H(40) 1.6692 .
C(35) H(43) 1.9453 .
C(35) H(44) 1.9452 .
C(35) H(45) 1.9452 .
C(36) H(17) 3.5461 55401
C(36) H(20) 3.5531 66502
C(36) H(39) 2.5158 .
C(36) H(40) 2.4140 .
C(36) H(41) 1.9006 .
C(36) H(42) 1.9005 .
C(36) H(44) 3.2087 65402
C(36) H(47) 3.5601 55401
C(37) H(9) 3.4943 .
C(37) H(17) 2.6645 .
C(37) H(18) 2.5007 .
C(37) H(25) 3.5028 54401
C(37) H(48) 2.9332 .
C(37) H(49) 2.2844 .
C(37) H(50) 1.9911 .
C(37) H(51) 1.9910 .
C(37) H(52) 3.2737 .
C(38) H(46) 2.4845 .
C(38) H(47) 2.7444 .
C(38) H(50) 1.6399 .
C(38) H(51) 1.6399 .
C(38) H(52) 1.6367 .
C(38) H(53) 1.6367 .
C(38) H(54) 1.6367 .
C(39) H(46) 2.0336 .
C(39) H(47) 2.0336 .
C(39) H(48) 1.4759 .
C(39) H(49) 1.4759 .
C(39) H(52) 2.5889 .
C(39) H(53) 2.6426 .
C(39) H(54) 2.5808 .
C(40) H(34) 3.5167 54401
C(40) H(46) 3.1751 .
C(40) H(47) 3.6130 .
C(40) H(48) 1.4476 .
C(40) H(49) 1.4476 .
C(40) H(50) 2.5439 .
C(40) H(51) 2.6034 .
H(2) N(2) 2.4091 65401
H(2) C(7) 3.4865 65401
H(3) N(2) 3.3563 66702
H(3) C(5) 3.4516 66702
H(3) C(6) 3.4285 66702
H(3) C(7) 3.1649 66702
H(4) S(1) 3.1091 66602
H(4) C(4) 3.5103 66602
H(4) C(11) 3.5878 66602
H(4) C(12) 3.4443 66602
H(4) C(18) 3.2329 66602
H(4) C(23) 3.3279 66602
H(5) S(1) 3.6483 66602
H(5) N(1) 3.0148 66602
H(5) C(1) 3.6266 66602
H(5) C(5) 3.3060 66602
H(5) C(6) 2.8780 66602
H(7) O(1) 3.4516 66602
H(7) C(15) 3.3902 66602
H(7) C(19) 2.1014 .
H(7) C(21) 3.5878 66602
H(8) C(19) 2.1014 .
H(8) C(34) 3.6455 55601
H(9) O(3) 3.6736 .
H(9) C(19) 2.1125 .
H(10) O(3) 2.6279 .
H(10) C(19) 2.1125 .
H(12) S(1) 3.3900 66602
H(12) N(1) 3.4402 66602
H(13) N(1) 2.9852 66702
H(13) C(6) 3.2241 66702
H(14) N(2) 3.2350 66702
H(14) C(7) 3.4187 66702
H(15) O(1) 2.6506 66602
H(15) O(3) 1.9596 .
H(15) C(15) 3.5998 66602
H(15) C(19) 2.0516 .
H(15) C(21) 3.6252 66602
H(15) C(25) 3.1478 66602
H(16) O(3) 1.9597 .
H(16) N(2) 2.8486 66602
H(16) C(7) 3.5761 66602
H(16) C(15) 3.4649 66602
H(16) C(19) 2.0517 .
H(17) O(3) 3.1770 .
H(17) C(19) 2.0484 .
H(17) C(28) 3.5103 54401
H(17) C(36) 3.5461 55601
H(18) O(3) 2.5514 .
H(18) C(19) 2.0485 .
H(20) C(23) 3.6639 66602
H(20) C(36) 3.5531 66502
H(24) N(1) 3.6889 66702
H(24) C(33) 3.5255 66602
H(24) C(35) 3.6477 66602
H(25) C(24) 3.6441 56601
H(25) C(37) 3.5028 56601
H(26) C(36) 3.6891 56701
H(28) S(3) 2.9774 55601
H(28) C(9) 3.4913 55601
H(29) N(1) 3.5922 66702
H(30) S(3) 3.6973 55601
H(30) C(9) 3.6723 55601
H(34) C(40) 3.5167 56601
H(37) S(1) 3.2806 55401
H(37) O(3) 1.9660 .
H(37) N(1) 3.2118 55401
H(37) C(6) 3.2492 55401
H(38) O(1) 3.3535 66602
H(38) O(3) 1.9660 .
H(38) N(1) 3.2246 55401
H(38) C(6) 3.6969 55401
H(38) C(26) 3.6688 66602
H(38) C(27) 3.5104 66602
H(39) S(1) 3.6722 55401
H(39) O(3) 2.8568 .
H(39) C(18) 3.4882 55401
H(40) O(3) 2.2779 .
H(41) N(1) 3.4302 55401
H(42) O(3) 3.3130 .
H(42) C(27) 3.6328 66602
H(42) C(28) 3.6530 66602
H(43) O(4) 3.6311 55401
H(43) C(24) 3.4756 55401
H(43) C(25) 3.6380 66502
H(44) C(36) 3.2087 65402
H(47) C(28) 3.6970 54401
H(47) C(36) 3.5601 55601
H(48) N(1) 3.5727 65501
H(52) C(32) 3.2783 54401
H(54) N(1) 3.6364 65501

loop_
_geom_torsion_atom_site_label_1
_geom_torsion_atom_site_label_2
_geom_torsion_atom_site_label_3
_geom_torsion_atom_site_label_4
_geom_torsion
C(4) S(1) C(1) C(2) -1.6(4)
C(4) S(1) C(1) C(5) 179.5(5)
C(1) S(1) C(4) C(3) 1.3(4)
C(1) S(1) C(4) C(11) -177.1(5)
C(10) S(2) C(8) S(3) -2.2(3)
C(10) S(2) C(8) C(14) -179.7(5)
C(8) S(2) C(10) C(9) 1.4(7)
C(9) S(3) C(8) S(2) 2.2(4)
C(9) S(3) C(8) C(14) 179.7(4)
C(8) S(3) C(9) C(10) -1.2(7)
C(14) S(4) C(11) C(4) 179.1(5)
C(14) S(4) C(11) C(12) -0.5(4)
C(11) S(4) C(14) C(8) -178.8(5)
C(11) S(4) C(14) C(13) 1.9(4)
C(25) O(1) C(21) C(16) 167.4(5)
C(21) O(1) C(25) C(26) -136(2)
C(29) O(2) C(22) C(16) -179.5(6)
C(22) O(2) C(29) C(30) -172(1)
C(33) O(3) C(23) C(19) 175.7(5)
C(23) O(3) C(33) C(34) -168.8(8)
C(37) O(4) C(24) C(19) -167.4(7)
C(24) O(4) C(37) C(39) 160(1)
S(1) C(1) C(2) C(3) 1.4(7)
S(1) C(1) C(2) C(15) 178.2(7)
C(5) C(1) C(2) C(3) -179.7(6)
C(5) C(1) C(2) C(15) -2(1)
S(1) C(1) C(5) C(6) -1.6(9)
S(1) C(1) C(5) C(7) 178.9(6)
C(2) C(1) C(5) C(6) 179.7(7)
C(2) C(1) C(5) C(7) 0.1(8)
C(1) C(2) C(3) C(4) -0.4(8)
C(1) C(2) C(3) C(17) 178.8(5)
C(15) C(2) C(3) C(4) -178.0(5)
C(15) C(2) C(3) C(17) 1.2(7)
C(1) C(2) C(15) C(16) 171.0(7)
C(3) C(2) C(15) C(16) -12.1(7)
C(2) C(3) C(4) S(1) -0.8(7)
C(2) C(3) C(4) C(11) 177.4(6)
C(17) C(3) C(4) S(1) -179.7(6)
C(17) C(3) C(4) C(11) -1(1)
C(2) C(3) C(17) C(16) 10.2(7)
C(4) C(3) C(17) C(16) -170.8(7)
S(1) C(4) C(11) S(4) 178.9(4)
S(1) C(4) C(11) C(12) -1(1)
C(3) C(4) C(11) S(4) 0(1)
C(3) C(4) C(11) C(12) -179.6(7)
S(2) C(8) C(14) S(4) 173.7(4)
S(2) C(8) C(14) C(13) -7(1)
S(3) C(8) C(14) S(4) -3.6(8)
S(3) C(8) C(14) C(13) 175.6(6)
S(3) C(9) C(10) S(2) -0.1(8)
S(4) C(11) C(12) C(13) -1.1(7)
S(4) C(11) C(12) C(18) 179.5(7)
C(4) C(11) C(12) C(13) 179.3(6)
C(4) C(11) C(12) C(18) 0(1)
C(11) C(12) C(13) C(14) 2.7(8)
C(11) C(12) C(13) C(20) -179.6(5)
C(18) C(12) C(13) C(14) -177.8(5)
C(18) C(12) C(13) C(20) -0.1(6)
C(11) C(12) C(18) C(19) 164.0(7)
C(13) C(12) C(18) C(19) -15.5(7)
C(12) C(13) C(14) S(4) -2.9(7)
C(12) C(13) C(14) C(8) 177.8(6)
C(20) C(13) C(14) S(4) -180.0(6)
C(20) C(13) C(14) C(8) 0(1)
C(12) C(13) C(20) C(19) 15.5(7)
C(14) C(13) C(20) C(19) -167.4(7)
C(2) C(15) C(16) C(17) 17.9(7)
C(2) C(15) C(16) C(21) 136.9(6)
C(2) C(15) C(16) C(22) -100.9(6)
C(15) C(16) C(17) C(3) -17.3(7)
C(21) C(16) C(17) C(3) -139.8(5)
C(22) C(16) C(17) C(3) 99.4(6)
C(15) C(16) C(21) O(1) 62.8(7)
C(17) C(16) C(21) O(1) -178.9(5)
C(22) C(16) C(21) O(1) -57.9(7)
C(15) C(16) C(22) O(2) 176.6(6)
C(17) C(16) C(22) O(2) 60.3(8)
C(21) C(16) C(22) O(2) -59.1(8)
C(12) C(18) C(19) C(20) 24.0(7)
C(12) C(18) C(19) C(23) -93.1(6)
C(12) C(18) C(19) C(24) 146.3(6)
C(18) C(19) C(20) C(13) -23.9(7)
C(23) C(19) C(20) C(13) 90.5(7)
C(24) C(19) C(20) C(13) -145.9(6)
C(18) C(19) C(23) O(3) -179.6(6)
C(20) C(19) C(23) O(3) 67.2(8)
C(24) C(19) C(23) O(3) -57.8(8)
C(18) C(19) C(24) O(4) -62.3(9)
C(20) C(19) C(24) O(4) 55.4(9)
C(23) C(19) C(24) O(4) 179.2(7)
O(1) C(25) C(26) C(27) 11(5)
C(25) C(26) C(27) C(28) 174(4)
O(2) C(29) C(30) C(31) 90(2)
C(29) C(30) C(31) C(32) 165(2)
O(3) C(33) C(34) C(35) 134(2)
C(33) C(34) C(35) C(36) -171(2)
O(4) C(37) C(39) C(38) -150(3)

loop_
_cod_related_entry_id
_cod_related_entry_code
_cod_related_entry_database
1 21199999 ChemSpider
